data_4305085
loop_
_publ_author_name
'Jarl Ivar van der Vlugt'
'Evgeny A. Pidko'
'Dieter Vogt'
'Martin Lutz'
'Anthony L. Spek'
'Auke Meetsma'

_publ_contact_author_address
; Bijvoet Center for Biomolecular Research
  Crystal and Structural Chemistry
  Utrecht University
  Padualaan 8
  3584 CH Utrecht
  The Netherlands
;
_publ_contact_author_email m.lutz@uu.nl
_publ_contact_author_fax '[+31] 30 2533940'
_publ_contact_author_name 'Martin Lutz'
_publ_contact_author_phone '[+31] 30 2533902'
_publ_section_title
;
T-Shaped Cationic CuI Complexes with Hemilabile PNP-Type Ligands
;
_journal_name_full 'Inorganic Chemistry'
_journal_page_first 4442
_journal_page_last 4444
_journal_paper_doi 10.1021/ic800298a
_journal_volume 47
_journal_year 2008
_chemical_formula_moiety 'C23 H43 Cu N P2, F6 Sb'
_chemical_formula_sum 'C23 H43 Cu F6 N P2 Sb'
_chemical_formula_weight 694.81
_chemical_name_systematic
; 
 ? 
;
_space_group_IT_number 2
_symmetry_cell_setting triclinic
_symmetry_space_group_name_Hall '-P 1'
_symmetry_space_group_name_H-M 'P -1'
_atom_sites_solution_hydrogens geom
_atom_sites_solution_primary direct
_atom_sites_solution_secondary difmap
_audit_creation_method SHELXL-97
_cell_angle_alpha 78.0777(6)
_cell_angle_beta 76.9901(6)
_cell_angle_gamma 89.6196(7)
_cell_formula_units_Z 2
_cell_length_a 8.8909(1)
_cell_length_b 12.5741(2)
_cell_length_c 14.1629(3)
_cell_measurement_reflns_used 58338
_cell_measurement_temperature 150(2)
_cell_measurement_theta_max 27.48
_cell_measurement_theta_min 1.02
_cell_volume 1508.10(4)
_computing_cell_refinement HKL2000
_computing_data_collection 'Nonius COLLECT'
_computing_data_reduction 'HKL2000, Sortav'
_computing_structure_refinement 'SHELXL-97 (Sheldrick, 1997)'
_computing_structure_solution 'coordinates from s3942a''
_diffrn_ambient_temperature 150(2)
_diffrn_measured_fraction_theta_full 0.996
_diffrn_measured_fraction_theta_max 0.996
_diffrn_measurement_device_type 'Nonius KappaCCD'
_diffrn_measurement_method '\f and \w scans'
_diffrn_radiation_monochromator graphite
_diffrn_radiation_source 'rotating anode'
_diffrn_radiation_type MoK\a
_diffrn_radiation_wavelength 0.71073
_diffrn_reflns_av_R_equivalents 0.0465
_diffrn_reflns_av_sigmaI/netI 0.0391
_diffrn_reflns_limit_h_max 11
_diffrn_reflns_limit_h_min -11
_diffrn_reflns_limit_k_max 16
_diffrn_reflns_limit_k_min -16
_diffrn_reflns_limit_l_max 18
_diffrn_reflns_limit_l_min -18
_diffrn_reflns_number 25333
_diffrn_reflns_theta_full 27.46
_diffrn_reflns_theta_max 27.46
_diffrn_reflns_theta_min 1.51
_exptl_absorpt_coefficient_mu 1.756
_exptl_absorpt_correction_T_max 0.696
_exptl_absorpt_correction_T_min 0.633
_exptl_absorpt_correction_type multi-scan
_exptl_crystal_colour colourless
_exptl_crystal_density_diffrn 1.530
_exptl_crystal_density_method 'not measured'
_exptl_crystal_description block
_exptl_crystal_F_000 704
_exptl_crystal_size_max 0.36
_exptl_crystal_size_mid 0.27
_exptl_crystal_size_min 0.21
_refine_diff_density_max 2.489
_refine_diff_density_min -0.840
_refine_diff_density_rms 0.095
_refine_ls_extinction_method none
_refine_ls_goodness_of_fit_ref 1.070
_refine_ls_hydrogen_treatment constr
_refine_ls_matrix_type full
_refine_ls_number_parameters 319
_refine_ls_number_reflns 6877
_refine_ls_number_restraints 0
_refine_ls_restrained_S_all 1.070
_refine_ls_R_factor_all 0.0469
_refine_ls_R_factor_gt 0.0351
_refine_ls_shift/su_max 0.001
_refine_ls_shift/su_mean 0.000
_refine_ls_structure_factor_coef Fsqd
_refine_ls_weighting_details 'calc w=1/[\s^2^(Fo^2^)+(0.0445P)^2^+1.5284P] where P=(Fo^2^+2Fc^2^)/3'
_refine_ls_weighting_scheme calc
_refine_ls_wR_factor_gt 0.0884
_refine_ls_wR_factor_ref 0.0958
_reflns_number_gt 5593
_reflns_number_total 6877
_reflns_threshold_expression I>2\s(I)
_cod_data_source_file ic800298a-file001_3.cif
_cod_data_source_block s3976a
_cod_database_code 4305085

loop_
_symmetry_equiv_pos_as_xyz
'x, y, z'
'-x, -y, -z'

loop_
_atom_site_label
_atom_site_type_symbol
_atom_site_fract_x
_atom_site_fract_y
_atom_site_fract_z
_atom_site_U_iso_or_equiv
_atom_site_adp_type
_atom_site_occupancy
_atom_site_symmetry_multiplicity
_atom_site_calc_flag
_atom_site_refinement_flags
_atom_site_disorder_assembly
_atom_site_disorder_group
Cu1 Cu 0.26180(4) 0.31899(3) 0.21733(3) 0.02464(10) Uani 1 1 d . . .
P1 P 0.24913(9) 0.14511(6) 0.20839(6) 0.02333(17) Uani 1 1 d . . .
P2 P 0.24123(9) 0.49275(6) 0.22714(6) 0.02391(17) Uani 1 1 d . . .
N1 N 0.0632(3) 0.2855(2) 0.33208(19) 0.0243(5) Uani 1 1 d . . .
C1 C -0.0044(3) 0.1852(2) 0.3540(2) 0.0251(6) Uani 1 1 d . . .
C2 C -0.1575(4) 0.1668(3) 0.4037(3) 0.0350(8) Uani 1 1 d . . .
H2 H -0.2050 0.0960 0.4196 0.042 Uiso 1 1 calc R . .
C3 C -0.2407(4) 0.2549(3) 0.4301(3) 0.0409(9) Uani 1 1 d . . .
H3 H -0.3465 0.2445 0.4636 0.049 Uiso 1 1 calc R . .
C4 C -0.1696(4) 0.3570(3) 0.4078(3) 0.0348(8) Uani 1 1 d . . .
H4 H -0.2256 0.4172 0.4256 0.042 Uiso 1 1 calc R . .
C5 C -0.0153(3) 0.3705(3) 0.3589(2) 0.0258(6) Uani 1 1 d . . .
C6 C 0.0985(3) 0.0954(2) 0.3235(2) 0.0256(6) Uani 1 1 d . . .
H6A H 0.0338 0.0370 0.3131 0.031 Uiso 1 1 calc R . .
H6B H 0.1491 0.0638 0.3779 0.031 Uiso 1 1 calc R . .
C7 C 0.4203(4) 0.0635(3) 0.2284(3) 0.0333(7) Uani 1 1 d . . .
C8 C 0.4864(4) 0.1129(3) 0.3020(3) 0.0476(10) Uani 1 1 d . . .
H8A H 0.4087 0.1054 0.3645 0.071 Uiso 1 1 calc R . .
H8B H 0.5139 0.1902 0.2741 0.071 Uiso 1 1 calc R . .
H8C H 0.5787 0.0747 0.3144 0.071 Uiso 1 1 calc R . .
C9 C 0.5429(4) 0.0786(3) 0.1310(3) 0.0496(10) Uani 1 1 d . . .
H9A H 0.6394 0.0475 0.1442 0.074 Uiso 1 1 calc R . .
H9B H 0.5611 0.1563 0.1013 0.074 Uiso 1 1 calc R . .
H9C H 0.5069 0.0415 0.0852 0.074 Uiso 1 1 calc R . .
C10 C 0.3821(5) -0.0578(3) 0.2708(3) 0.0460(10) Uani 1 1 d . . .
H10A H 0.4763 -0.0945 0.2813 0.069 Uiso 1 1 calc R . .
H10B H 0.3395 -0.0893 0.2241 0.069 Uiso 1 1 calc R . .
H10C H 0.3059 -0.0672 0.3341 0.069 Uiso 1 1 calc R . .
C11 C 0.1635(4) 0.1152(3) 0.1063(2) 0.0311(7) Uani 1 1 d . . .
C12 C 0.2573(5) 0.1808(3) 0.0072(3) 0.0452(9) Uani 1 1 d . . .
H12A H 0.3616 0.1532 -0.0065 0.068 Uiso 1 1 calc R . .
H12B H 0.2637 0.2576 0.0106 0.068 Uiso 1 1 calc R . .
H12C H 0.2065 0.1735 -0.0459 0.068 Uiso 1 1 calc R . .
C13 C 0.1540(5) -0.0053(3) 0.1030(3) 0.0383(8) Uani 1 1 d . . .
H13A H 0.1004 -0.0470 0.1682 0.057 Uiso 1 1 calc R . .
H13B H 0.2585 -0.0315 0.0852 0.057 Uiso 1 1 calc R . .
H13C H 0.0969 -0.0147 0.0533 0.057 Uiso 1 1 calc R . .
C14 C -0.0008(4) 0.1582(3) 0.1242(3) 0.0395(8) Uani 1 1 d . . .
H14A H -0.0467 0.1528 0.0686 0.059 Uiso 1 1 calc R . .
H14B H 0.0039 0.2344 0.1299 0.059 Uiso 1 1 calc R . .
H14C H -0.0642 0.1147 0.1857 0.059 Uiso 1 1 calc R . .
C15 C 0.0760(3) 0.4772(2) 0.3374(2) 0.0273(7) Uani 1 1 d . . .
H15A H 0.1160 0.4827 0.3961 0.033 Uiso 1 1 calc R . .
H15B H 0.0060 0.5377 0.3263 0.033 Uiso 1 1 calc R . .
C16 C 0.3988(4) 0.5581(3) 0.2660(3) 0.0317(7) Uani 1 1 d . . .
C17 C 0.4569(5) 0.4670(3) 0.3383(3) 0.0497(10) Uani 1 1 d . . .
H17A H 0.4939 0.4079 0.3046 0.075 Uiso 1 1 calc R . .
H17B H 0.3721 0.4391 0.3956 0.075 Uiso 1 1 calc R . .
H17C H 0.5416 0.4961 0.3607 0.075 Uiso 1 1 calc R . .
C18 C 0.5316(5) 0.5980(4) 0.1764(3) 0.0525(11) Uani 1 1 d . . .
H18A H 0.6184 0.6249 0.1983 0.079 Uiso 1 1 calc R . .
H18B H 0.4972 0.6570 0.1301 0.079 Uiso 1 1 calc R . .
H18C H 0.5646 0.5378 0.1433 0.079 Uiso 1 1 calc R . .
C19 C 0.3456(5) 0.6510(3) 0.3190(3) 0.0436(9) Uani 1 1 d . . .
H19A H 0.4321 0.6782 0.3410 0.065 Uiso 1 1 calc R . .
H19B H 0.2609 0.6241 0.3767 0.065 Uiso 1 1 calc R . .
H19C H 0.3099 0.7099 0.2734 0.065 Uiso 1 1 calc R . .
C20 C 0.1724(4) 0.5817(3) 0.1235(3) 0.0346(8) Uani 1 1 d . . .
C21 C 0.2797(5) 0.5700(3) 0.0249(3) 0.0493(10) Uani 1 1 d . . .
H21A H 0.2407 0.6119 -0.0305 0.074 Uiso 1 1 calc R . .
H21B H 0.2827 0.4932 0.0208 0.074 Uiso 1 1 calc R . .
H21C H 0.3840 0.5976 0.0214 0.074 Uiso 1 1 calc R . .
C22 C 0.1623(5) 0.7021(3) 0.1286(3) 0.0463(10) Uani 1 1 d . . .
H22A H 0.2662 0.7332 0.1209 0.069 Uiso 1 1 calc R . .
H22B H 0.0979 0.7090 0.1928 0.069 Uiso 1 1 calc R . .
H22C H 0.1163 0.7411 0.0753 0.069 Uiso 1 1 calc R . .
C23 C 0.0107(5) 0.5342(3) 0.1275(3) 0.0483(10) Uani 1 1 d . . .
H23A H -0.0611 0.5434 0.1886 0.072 Uiso 1 1 calc R . .
H23B H 0.0171 0.4566 0.1264 0.072 Uiso 1 1 calc R . .
H23C H -0.0266 0.5724 0.0700 0.072 Uiso 1 1 calc R . .
Sb1 Sb 0.19196(2) 0.211018(17) 0.618349(16) 0.02844(8) Uani 1 1 d . . .
F1 F 0.1986(3) 0.2901(2) 0.7155(2) 0.0718(8) Uani 1 1 d . . .
F2 F 0.2153(3) 0.0820(2) 0.7056(2) 0.0692(8) Uani 1 1 d . . .
F3 F 0.1817(3) 0.1299(2) 0.5237(2) 0.0681(8) Uani 1 1 d . . .
F4 F 0.1597(3) 0.3401(2) 0.5357(2) 0.0764(9) Uani 1 1 d . . .
F5 F -0.0225(2) 0.1901(2) 0.66581(19) 0.0522(6) Uani 1 1 d . . .
F6 F 0.4037(3) 0.2298(2) 0.5721(2) 0.0631(7) Uani 1 1 d . . .

loop_
_atom_site_aniso_label
_atom_site_aniso_U_11
_atom_site_aniso_U_22
_atom_site_aniso_U_33
_atom_site_aniso_U_23
_atom_site_aniso_U_13
_atom_site_aniso_U_12
Cu1 0.02345(19) 0.01742(18) 0.0309(2) -0.00677(15) -0.00018(15) -0.00053(14)
P1 0.0229(4) 0.0183(4) 0.0282(4) -0.0059(3) -0.0035(3) -0.0005(3)
P2 0.0270(4) 0.0185(4) 0.0256(4) -0.0055(3) -0.0038(3) 0.0016(3)
N1 0.0212(12) 0.0255(13) 0.0248(13) -0.0072(10) -0.0009(10) 0.0009(10)
C1 0.0241(14) 0.0275(15) 0.0217(15) -0.0021(12) -0.0040(12) -0.0035(12)
C2 0.0279(16) 0.0409(19) 0.0319(18) -0.0051(15) -0.0002(14) -0.0096(14)
C3 0.0228(16) 0.056(2) 0.039(2) -0.0099(17) 0.0036(14) -0.0033(15)
C4 0.0271(16) 0.044(2) 0.0331(19) -0.0125(15) -0.0022(14) 0.0070(14)
C5 0.0228(14) 0.0306(16) 0.0248(16) -0.0078(12) -0.0051(12) 0.0034(12)
C6 0.0273(15) 0.0195(14) 0.0292(17) -0.0026(12) -0.0069(13) -0.0039(11)
C7 0.0251(16) 0.0294(17) 0.049(2) -0.0138(15) -0.0098(14) 0.0049(13)
C8 0.036(2) 0.047(2) 0.071(3) -0.024(2) -0.0245(19) 0.0062(16)
C9 0.0311(19) 0.046(2) 0.070(3) -0.023(2) -0.0005(18) 0.0072(16)
C10 0.044(2) 0.0266(18) 0.072(3) -0.0074(18) -0.025(2) 0.0084(15)
C11 0.0394(18) 0.0261(16) 0.0272(17) -0.0037(13) -0.0076(14) -0.0007(13)
C12 0.060(2) 0.040(2) 0.031(2) -0.0035(16) -0.0035(17) -0.0025(18)
C13 0.051(2) 0.0303(18) 0.038(2) -0.0116(15) -0.0148(17) -0.0026(15)
C14 0.044(2) 0.043(2) 0.038(2) -0.0079(16) -0.0210(16) 0.0051(16)
C15 0.0255(15) 0.0258(15) 0.0308(17) -0.0113(13) -0.0020(13) 0.0063(12)
C16 0.0333(17) 0.0298(17) 0.0321(18) -0.0067(14) -0.0077(14) -0.0041(13)
C17 0.044(2) 0.050(2) 0.060(3) -0.007(2) -0.026(2) 0.0049(18)
C18 0.040(2) 0.062(3) 0.052(3) -0.017(2) 0.0012(18) -0.0221(19)
C19 0.055(2) 0.036(2) 0.045(2) -0.0147(17) -0.0161(18) -0.0069(17)
C20 0.050(2) 0.0292(17) 0.0275(17) -0.0088(14) -0.0118(15) 0.0074(15)
C21 0.074(3) 0.044(2) 0.030(2) -0.0089(16) -0.0102(19) 0.007(2)
C22 0.071(3) 0.0315(19) 0.039(2) -0.0056(16) -0.0211(19) 0.0171(18)
C23 0.052(2) 0.058(3) 0.044(2) -0.0177(19) -0.0250(19) 0.0112(19)
Sb1 0.02604(12) 0.03028(13) 0.02815(13) -0.00571(9) -0.00484(8) -0.00050(8)
F1 0.0615(16) 0.096(2) 0.0747(19) -0.0564(17) -0.0154(14) -0.0060(14)
F2 0.0601(16) 0.0578(16) 0.0742(19) 0.0237(13) -0.0178(14) 0.0091(12)
F3 0.0662(17) 0.091(2) 0.0636(17) -0.0515(16) -0.0177(13) 0.0090(14)
F4 0.0770(19) 0.0543(16) 0.077(2) 0.0236(14) -0.0099(15) 0.0064(14)
F5 0.0259(10) 0.0673(15) 0.0629(15) -0.0183(12) -0.0049(10) -0.0017(10)
F6 0.0340(12) 0.0827(18) 0.0661(17) -0.0200(14) 0.0060(11) -0.0074(12)

loop_
_atom_type_symbol
_atom_type_description
_atom_type_scat_dispersion_real
_atom_type_scat_dispersion_imag
_atom_type_scat_source
C C 0.0033 0.0016 'International Tables Vol C Tables 4.2.6.8 and 6.1.1.4'
H H 0.0000 0.0000 'International Tables Vol C Tables 4.2.6.8 and 6.1.1.4'
Cu Cu 0.3201 1.2651 'International Tables Vol C Tables 4.2.6.8 and 6.1.1.4'
F F 0.0171 0.0103 'International Tables Vol C Tables 4.2.6.8 and 6.1.1.4'
N N 0.0061 0.0033 'International Tables Vol C Tables 4.2.6.8 and 6.1.1.4'
P P 0.1023 0.0942 'International Tables Vol C Tables 4.2.6.8 and 6.1.1.4'
Sb Sb -0.5866 1.5461 'International Tables Vol C Tables 4.2.6.8 and 6.1.1.4'

loop_
_geom_angle_atom_site_label_1
_geom_angle_atom_site_label_2
_geom_angle_atom_site_label_3
_geom_angle
_geom_angle_site_symmetry_1
_geom_angle_site_symmetry_3
_geom_angle_publ_flag
N1 Cu1 P1 87.22(7) . . ?
N1 Cu1 P2 87.49(7) . . ?
P1 Cu1 P2 172.44(3) . . ?
C6 P1 C7 104.01(15) . . ?
C6 P1 C11 104.59(14) . . ?
C7 P1 C11 114.15(15) . . ?
C6 P1 Cu1 98.47(10) . . ?
C7 P1 Cu1 116.64(11) . . ?
C11 P1 Cu1 115.89(11) . . ?
C15 P2 C16 103.54(15) . . ?
C15 P2 C20 105.48(15) . . ?
C16 P2 C20 113.63(15) . . ?
C15 P2 Cu1 98.69(10) . . ?
C16 P2 Cu1 117.68(11) . . ?
C20 P2 Cu1 114.95(11) . . ?
C5 N1 C1 121.2(3) . . ?
C5 N1 Cu1 117.7(2) . . ?
C1 N1 Cu1 117.91(19) . . ?
N1 C1 C2 120.7(3) . . ?
N1 C1 C6 116.1(2) . . ?
C2 C1 C6 123.1(3) . . ?
C1 C2 C3 118.4(3) . . ?
C1 C2 H2 120.8 . . ?
C3 C2 H2 120.8 . . ?
C4 C3 C2 120.1(3) . . ?
C4 C3 H3 119.9 . . ?
C2 C3 H3 119.9 . . ?
C3 C4 C5 119.0(3) . . ?
C3 C4 H4 120.5 . . ?
C5 C4 H4 120.5 . . ?
N1 C5 C4 120.5(3) . . ?
N1 C5 C15 116.4(3) . . ?
C4 C5 C15 123.0(3) . . ?
C1 C6 P1 112.4(2) . . ?
C1 C6 H6A 109.1 . . ?
P1 C6 H6A 109.1 . . ?
C1 C6 H6B 109.1 . . ?
P1 C6 H6B 109.1 . . ?
H6A C6 H6B 107.9 . . ?
C10 C7 C9 109.7(3) . . ?
C10 C7 C8 109.3(3) . . ?
C9 C7 C8 108.2(3) . . ?
C10 C7 P1 114.2(2) . . ?
C9 C7 P1 109.8(3) . . ?
C8 C7 P1 105.4(2) . . ?
C7 C8 H8A 109.5 . . ?
C7 C8 H8B 109.5 . . ?
H8A C8 H8B 109.5 . . ?
C7 C8 H8C 109.5 . . ?
H8A C8 H8C 109.5 . . ?
H8B C8 H8C 109.5 . . ?
C7 C9 H9A 109.5 . . ?
C7 C9 H9B 109.5 . . ?
H9A C9 H9B 109.5 . . ?
C7 C9 H9C 109.5 . . ?
H9A C9 H9C 109.5 . . ?
H9B C9 H9C 109.5 . . ?
C7 C10 H10A 109.5 . . ?
C7 C10 H10B 109.5 . . ?
H10A C10 H10B 109.5 . . ?
C7 C10 H10C 109.5 . . ?
H10A C10 H10C 109.5 . . ?
H10B C10 H10C 109.5 . . ?
C13 C11 C12 110.3(3) . . ?
C13 C11 C14 109.0(3) . . ?
C12 C11 C14 108.2(3) . . ?
C13 C11 P1 114.7(2) . . ?
C12 C11 P1 108.4(2) . . ?
C14 C11 P1 105.9(2) . . ?
C11 C12 H12A 109.5 . . ?
C11 C12 H12B 109.5 . . ?
H12A C12 H12B 109.5 . . ?
C11 C12 H12C 109.5 . . ?
H12A C12 H12C 109.5 . . ?
H12B C12 H12C 109.5 . . ?
C11 C13 H13A 109.5 . . ?
C11 C13 H13B 109.5 . . ?
H13A C13 H13B 109.5 . . ?
C11 C13 H13C 109.5 . . ?
H13A C13 H13C 109.5 . . ?
H13B C13 H13C 109.5 . . ?
C11 C14 H14A 109.5 . . ?
C11 C14 H14B 109.5 . . ?
H14A C14 H14B 109.5 . . ?
C11 C14 H14C 109.5 . . ?
H14A C14 H14C 109.5 . . ?
H14B C14 H14C 109.5 . . ?
C5 C15 P2 113.3(2) . . ?
C5 C15 H15A 108.9 . . ?
P2 C15 H15A 108.9 . . ?
C5 C15 H15B 108.9 . . ?
P2 C15 H15B 108.9 . . ?
H15A C15 H15B 107.7 . . ?
C18 C16 C19 110.3(3) . . ?
C18 C16 C17 108.4(3) . . ?
C19 C16 C17 108.7(3) . . ?
C18 C16 P2 109.8(2) . . ?
C19 C16 P2 113.9(2) . . ?
C17 C16 P2 105.5(2) . . ?
C16 C17 H17A 109.5 . . ?
C16 C17 H17B 109.5 . . ?
H17A C17 H17B 109.5 . . ?
C16 C17 H17C 109.5 . . ?
H17A C17 H17C 109.5 . . ?
H17B C17 H17C 109.5 . . ?
C16 C18 H18A 109.5 . . ?
C16 C18 H18B 109.5 . . ?
H18A C18 H18B 109.5 . . ?
C16 C18 H18C 109.5 . . ?
H18A C18 H18C 109.5 . . ?
H18B C18 H18C 109.5 . . ?
C16 C19 H19A 109.5 . . ?
C16 C19 H19B 109.5 . . ?
H19A C19 H19B 109.5 . . ?
C16 C19 H19C 109.5 . . ?
H19A C19 H19C 109.5 . . ?
H19B C19 H19C 109.5 . . ?
C22 C20 C21 109.7(3) . . ?
C22 C20 C23 109.8(3) . . ?
C21 C20 C23 107.9(3) . . ?
C22 C20 P2 115.0(2) . . ?
C21 C20 P2 108.4(3) . . ?
C23 C20 P2 105.7(2) . . ?
C20 C21 H21A 109.5 . . ?
C20 C21 H21B 109.5 . . ?
H21A C21 H21B 109.5 . . ?
C20 C21 H21C 109.5 . . ?
H21A C21 H21C 109.5 . . ?
H21B C21 H21C 109.5 . . ?
C20 C22 H22A 109.5 . . ?
C20 C22 H22B 109.5 . . ?
H22A C22 H22B 109.5 . . ?
C20 C22 H22C 109.5 . . ?
H22A C22 H22C 109.5 . . ?
H22B C22 H22C 109.5 . . ?
C20 C23 H23A 109.5 . . ?
C20 C23 H23B 109.5 . . ?
H23A C23 H23B 109.5 . . ?
C20 C23 H23C 109.5 . . ?
H23A C23 H23C 109.5 . . ?
H23B C23 H23C 109.5 . . ?
F6 Sb1 F4 91.68(13) . . ?
F6 Sb1 F3 90.48(12) . . ?
F4 Sb1 F3 92.52(15) . . ?
F6 Sb1 F2 90.81(12) . . ?
F4 Sb1 F2 177.23(12) . . ?
F3 Sb1 F2 88.67(14) . . ?
F6 Sb1 F1 90.62(12) . . ?
F4 Sb1 F1 88.34(15) . . ?
F3 Sb1 F1 178.58(12) . . ?
F2 Sb1 F1 90.42(14) . . ?
F6 Sb1 F5 179.26(11) . . ?
F4 Sb1 F5 89.01(12) . . ?
F3 Sb1 F5 89.22(11) . . ?
F2 Sb1 F5 88.50(11) . . ?
F1 Sb1 F5 89.66(11) . . ?

loop_
_geom_bond_atom_site_label_1
_geom_bond_atom_site_label_2
_geom_bond_distance
_geom_bond_site_symmetry_2
_geom_bond_publ_flag
Cu1 N1 2.091(2) . ?
Cu1 P1 2.2211(8) . ?
Cu1 P2 2.2215(8) . ?
P1 C6 1.858(3) . ?
P1 C7 1.871(3) . ?
P1 C11 1.880(3) . ?
P2 C15 1.865(3) . ?
P2 C16 1.868(3) . ?
P2 C20 1.871(3) . ?
N1 C5 1.346(4) . ?
N1 C1 1.347(4) . ?
C1 C2 1.381(4) . ?
C1 C6 1.519(4) . ?
C2 C3 1.396(5) . ?
C2 H2 0.9500 . ?
C3 C4 1.379(5) . ?
C3 H3 0.9500 . ?
C4 C5 1.385(4) . ?
C4 H4 0.9500 . ?
C5 C15 1.512(4) . ?
C6 H6A 0.9900 . ?
C6 H6B 0.9900 . ?
C7 C10 1.529(5) . ?
C7 C9 1.531(5) . ?
C7 C8 1.540(5) . ?
C8 H8A 0.9800 . ?
C8 H8B 0.9800 . ?
C8 H8C 0.9800 . ?
C9 H9A 0.9800 . ?
C9 H9B 0.9800 . ?
C9 H9C 0.9800 . ?
C10 H10A 0.9800 . ?
C10 H10B 0.9800 . ?
C10 H10C 0.9800 . ?
C11 C13 1.530(5) . ?
C11 C12 1.533(5) . ?
C11 C14 1.539(5) . ?
C12 H12A 0.9800 . ?
C12 H12B 0.9800 . ?
C12 H12C 0.9800 . ?
C13 H13A 0.9800 . ?
C13 H13B 0.9800 . ?
C13 H13C 0.9800 . ?
C14 H14A 0.9800 . ?
C14 H14B 0.9800 . ?
C14 H14C 0.9800 . ?
C15 H15A 0.9900 . ?
C15 H15B 0.9900 . ?
C16 C18 1.526(5) . ?
C16 C19 1.532(5) . ?
C16 C17 1.540(5) . ?
C17 H17A 0.9800 . ?
C17 H17B 0.9800 . ?
C17 H17C 0.9800 . ?
C18 H18A 0.9800 . ?
C18 H18B 0.9800 . ?
C18 H18C 0.9800 . ?
C19 H19A 0.9800 . ?
C19 H19B 0.9800 . ?
C19 H19C 0.9800 . ?
C20 C22 1.531(5) . ?
C20 C21 1.538(5) . ?
C20 C23 1.545(5) . ?
C21 H21A 0.9800 . ?
C21 H21B 0.9800 . ?
C21 H21C 0.9800 . ?
C22 H22A 0.9800 . ?
C22 H22B 0.9800 . ?
C22 H22C 0.9800 . ?
C23 H23A 0.9800 . ?
C23 H23B 0.9800 . ?
C23 H23C 0.9800 . ?
Sb1 F6 1.848(2) . ?
Sb1 F4 1.856(2) . ?
Sb1 F3 1.862(2) . ?
Sb1 F2 1.866(2) . ?
Sb1 F1 1.868(2) . ?
Sb1 F5 1.874(2) . ?

loop_
_geom_torsion_atom_site_label_1
_geom_torsion_atom_site_label_2
_geom_torsion_atom_site_label_3
_geom_torsion_atom_site_label_4
_geom_torsion
_geom_torsion_site_symmetry_1
_geom_torsion_site_symmetry_2
_geom_torsion_site_symmetry_3
_geom_torsion_site_symmetry_4
_geom_torsion_publ_flag
N1 Cu1 P1 C6 -10.57(12) . . . . ?
N1 Cu1 P1 C7 -120.97(15) . . . . ?
N1 Cu1 P1 C11 100.25(14) . . . . ?
N1 Cu1 P2 C15 5.30(13) . . . . ?
N1 Cu1 P2 C16 115.65(14) . . . . ?
N1 Cu1 P2 C20 -106.34(15) . . . . ?
P1 Cu1 N1 C5 -165.0(2) . . . . ?
P2 Cu1 N1 C5 9.6(2) . . . . ?
P1 Cu1 N1 C1 -4.7(2) . . . . ?
P2 Cu1 N1 C1 169.9(2) . . . . ?
C5 N1 C1 C2 0.8(5) . . . . ?
Cu1 N1 C1 C2 -158.8(2) . . . . ?
C5 N1 C1 C6 -177.5(3) . . . . ?
Cu1 N1 C1 C6 23.0(3) . . . . ?
N1 C1 C2 C3 0.5(5) . . . . ?
C6 C1 C2 C3 178.6(3) . . . . ?
C1 C2 C3 C4 -0.9(6) . . . . ?
C2 C3 C4 C5 0.1(6) . . . . ?
C1 N1 C5 C4 -1.6(5) . . . . ?
Cu1 N1 C5 C4 158.0(2) . . . . ?
C1 N1 C5 C15 175.4(3) . . . . ?
Cu1 N1 C5 C15 -25.0(4) . . . . ?
C3 C4 C5 N1 1.2(5) . . . . ?
C3 C4 C5 C15 -175.6(3) . . . . ?
N1 C1 C6 P1 -32.4(3) . . . . ?
C2 C1 C6 P1 149.4(3) . . . . ?
C7 P1 C6 C1 144.8(2) . . . . ?
C11 P1 C6 C1 -95.1(2) . . . . ?
Cu1 P1 C6 C1 24.6(2) . . . . ?
C6 P1 C7 C10 44.7(3) . . . . ?
C11 P1 C7 C10 -68.7(3) . . . . ?
Cu1 P1 C7 C10 151.8(2) . . . . ?
C6 P1 C7 C9 168.3(2) . . . . ?
C11 P1 C7 C9 55.0(3) . . . . ?
Cu1 P1 C7 C9 -84.5(2) . . . . ?
C6 P1 C7 C8 -75.4(3) . . . . ?
C11 P1 C7 C8 171.3(2) . . . . ?
Cu1 P1 C7 C8 31.8(3) . . . . ?
C6 P1 C11 C13 -71.9(3) . . . . ?
C7 P1 C11 C13 41.1(3) . . . . ?
Cu1 P1 C11 C13 -179.1(2) . . . . ?
C6 P1 C11 C12 164.3(2) . . . . ?
C7 P1 C11 C12 -82.7(3) . . . . ?
Cu1 P1 C11 C12 57.1(3) . . . . ?
C6 P1 C11 C14 48.4(2) . . . . ?
C7 P1 C11 C14 161.4(2) . . . . ?
Cu1 P1 C11 C14 -58.8(2) . . . . ?
N1 C5 C15 P2 29.4(4) . . . . ?
C4 C5 C15 P2 -153.7(3) . . . . ?
C16 P2 C15 C5 -140.0(2) . . . . ?
C20 P2 C15 C5 100.4(2) . . . . ?
Cu1 P2 C15 C5 -18.7(2) . . . . ?
C15 P2 C16 C18 -168.2(3) . . . . ?
C20 P2 C16 C18 -54.3(3) . . . . ?
Cu1 P2 C16 C18 84.3(3) . . . . ?
C15 P2 C16 C19 -43.9(3) . . . . ?
C20 P2 C16 C19 70.0(3) . . . . ?
Cu1 P2 C16 C19 -151.5(2) . . . . ?
C15 P2 C16 C17 75.2(3) . . . . ?
C20 P2 C16 C17 -170.9(2) . . . . ?
Cu1 P2 C16 C17 -32.3(3) . . . . ?
C15 P2 C20 C22 74.0(3) . . . . ?
C16 P2 C20 C22 -38.7(3) . . . . ?
Cu1 P2 C20 C22 -178.4(2) . . . . ?
C15 P2 C20 C21 -162.8(2) . . . . ?
C16 P2 C20 C21 84.5(3) . . . . ?
Cu1 P2 C20 C21 -55.2(3) . . . . ?
C15 P2 C20 C23 -47.3(3) . . . . ?
C16 P2 C20 C23 -160.0(2) . . . . ?
Cu1 P2 C20 C23 60.3(3) . . . . ?
